data_7041405
loop_
_publ_author_name
'Jing, Yi-Ming'
'Zhao, Yue'
'Zheng, You-Xuan'

_publ_section_title
;
 Photoluminescence and electroluminescence of iridium(iii) complexes with
 2',6'-bis(trifluoromethyl)-2,4'-bipyridine and
 1,3,4-oxadiazole/1,3,4-thiadiazole derivative ligands.
;
_journal_issue 3
_journal_name_full 'Dalton transactions (Cambridge, England : 2003)'
_journal_page_first 845
_journal_page_last 853
_journal_paper_doi 10.1039/c6dt03919g
_journal_volume 46
_journal_year 2017
_chemical_formula_sum 'C39 H18 F15 Ir N6 O2'
_chemical_formula_weight 1079.79
_chemical_name_systematic
; 
 ? 
;
_space_group_IT_number 14
_symmetry_cell_setting monoclinic
_symmetry_space_group_name_Hall '-P 2ybc'
_symmetry_space_group_name_H-M 'P 1 21/c 1'
_atom_sites_solution_hydrogens geom
_atom_sites_solution_primary direct
_atom_sites_solution_secondary difmap
_audit_creation_method SHELXL-97
_audit_update_record
;
2016-02-23 deposited with the CCDC.
2016-12-12 downloaded from the CCDC.
;
_cell_angle_alpha 90.00
_cell_angle_beta 93.2230(10)
_cell_angle_gamma 90.00
_cell_formula_units_Z 4
_cell_length_a 11.6755(5)
_cell_length_b 13.7860(5)
_cell_length_c 24.0468(9)
_cell_measurement_reflns_used 2853
_cell_measurement_temperature 296(2)
_cell_measurement_theta_max 26.42
_cell_measurement_theta_min 2.51
_cell_volume 3864.4(3)
_computing_cell_refinement 'Bruker SMART'
_computing_data_collection 'Bruker SMART'
_computing_data_reduction 'Bruker SAINT'
_computing_molecular_graphics 'Bruker SHELXTL'
_computing_publication_material 'Bruker SHELXTL'
_computing_structure_refinement 'SHELXL-97 (Sheldrick, 1997)'
_computing_structure_solution 'SHELXS-97 (Sheldrick, 1990)'
_diffrn_ambient_temperature 296(2)
_diffrn_measured_fraction_theta_full 0.999
_diffrn_measured_fraction_theta_max 0.999
_diffrn_measurement_device_type 'CCD area detector'
_diffrn_measurement_method 'phi and omega scans'
_diffrn_radiation_monochromator graphite
_diffrn_radiation_source 'fine-focus sealed tube'
_diffrn_radiation_type MoK\a
_diffrn_radiation_wavelength 0.71073
_diffrn_reflns_av_R_equivalents 0.0243
_diffrn_reflns_av_sigmaI/netI 0.0266
_diffrn_reflns_limit_h_max 13
_diffrn_reflns_limit_h_min -8
_diffrn_reflns_limit_k_max 16
_diffrn_reflns_limit_k_min -15
_diffrn_reflns_limit_l_max 28
_diffrn_reflns_limit_l_min -27
_diffrn_reflns_number 21215
_diffrn_reflns_theta_full 25.01
_diffrn_reflns_theta_max 25.01
_diffrn_reflns_theta_min 1.70
_exptl_absorpt_coefficient_mu 3.573
_exptl_absorpt_correction_T_max 0.5070
_exptl_absorpt_correction_T_min 0.4345
_exptl_absorpt_correction_type multi-scan
_exptl_absorpt_process_details sadabs
_exptl_crystal_colour yellow
_exptl_crystal_density_diffrn 1.856
_exptl_crystal_density_method 'not measured'
_exptl_crystal_description block
_exptl_crystal_F_000 2088
_exptl_crystal_size_max 0.28
_exptl_crystal_size_mid 0.25
_exptl_crystal_size_min 0.22
_refine_diff_density_max 0.576
_refine_diff_density_min -0.402
_refine_diff_density_rms 0.067
_refine_ls_extinction_method none
_refine_ls_goodness_of_fit_ref 1.093
_refine_ls_hydrogen_treatment mixed
_refine_ls_matrix_type full
_refine_ls_number_parameters 568
_refine_ls_number_reflns 6808
_refine_ls_number_restraints 0
_refine_ls_restrained_S_all 1.093
_refine_ls_R_factor_all 0.0306
_refine_ls_R_factor_gt 0.0240
_refine_ls_shift/su_max 0.005
_refine_ls_shift/su_mean 0.000
_refine_ls_structure_factor_coef Fsqd
_refine_ls_weighting_details 'calc w=1/[\s^2^(Fo^2^)+(0.0312P)^2^+0.9001P] where P=(Fo^2^+2Fc^2^)/3'
_refine_ls_weighting_scheme calc
_refine_ls_wR_factor_gt 0.0579
_refine_ls_wR_factor_ref 0.0604
_reflns_number_gt 5894
_reflns_number_total 6808
_reflns_threshold_expression >2sigma(I)
_cod_data_source_file c6dt03919g2.cif
_cod_data_source_block gfh
_cod_depositor_comments 'Adding full bibliography for 7041405.cif.'
_cod_original_sg_symbol_H-M P21/c
_cod_database_code 7041405

loop_
_symmetry_equiv_pos_as_xyz
'x, y, z'
'-x, y+1/2, -z+1/2'
'-x, -y, -z'
'x, -y-1/2, z-1/2'

loop_
_atom_site_label
_atom_site_type_symbol
_atom_site_fract_x
_atom_site_fract_y
_atom_site_fract_z
_atom_site_U_iso_or_equiv
_atom_site_adp_type
_atom_site_occupancy
_atom_site_symmetry_multiplicity
_atom_site_calc_flag
_atom_site_refinement_flags
C1 C 0.2563(3) -0.1601(2) 0.66495(13) 0.0342(7) Uani 1 1 d .
C2 C 0.1808(3) -0.1866(2) 0.61940(14) 0.0376(8) Uani 1 1 d .
C3 C 0.1172(3) -0.2718(2) 0.61922(15) 0.0444(9) Uani 1 1 d .
H3 H 0.0676 -0.2880 0.5890 0.053 Uiso 1 1 calc R
C4 C 0.1295(3) -0.3312(3) 0.66469(16) 0.0455(9) Uani 1 1 d .
C5 C 0.0680(4) -0.4263(3) 0.66738(19) 0.0640(12) Uani 1 1 d .
C6 C 0.2591(3) -0.2288(2) 0.70874(13) 0.0365(8) Uani 1 1 d .
C7 C 0.3307(3) -0.2157(3) 0.76253(15) 0.0471(9) Uani 1 1 d .
C8 C 0.1778(3) -0.1228(2) 0.57038(14) 0.0394(8) Uani 1 1 d .
C9 C 0.1044(3) -0.1316(3) 0.52352(15) 0.0545(10) Uani 1 1 d .
H9 H 0.0472 -0.1787 0.5220 0.065 Uiso 1 1 calc R
C10 C 0.1166(4) -0.0699(3) 0.47873(16) 0.0631(11) Uani 1 1 d .
H10 H 0.0676 -0.0747 0.4470 0.076 Uiso 1 1 calc R
C11 C 0.2019(4) -0.0020(3) 0.48199(17) 0.0641(12) Uani 1 1 d .
H11 H 0.2126 0.0392 0.4521 0.077 Uiso 1 1 calc R
C12 C 0.2715(4) 0.0049(3) 0.52938(16) 0.0518(10) Uani 1 1 d .
H12 H 0.3295 0.0512 0.5311 0.062 Uiso 1 1 calc R
C13 C 0.4925(3) -0.0771(2) 0.65197(13) 0.0363(7) Uani 1 1 d .
C14 C 0.5550(3) -0.1342(2) 0.61569(14) 0.0405(8) Uani 1 1 d .
C15 C 0.7251(3) -0.1231(3) 0.66780(16) 0.0462(9) Uani 1 1 d .
C16 C 0.6760(3) -0.0665(3) 0.70698(16) 0.0486(9) Uani 1 1 d .
H16 H 0.7192 -0.0435 0.7379 0.058 Uiso 1 1 calc R
C17 C 0.5602(3) -0.0445(2) 0.69931(15) 0.0383(8) Uani 1 1 d .
C18 C 0.5004(3) 0.0089(2) 0.74181(15) 0.0410(8) Uani 1 1 d .
C19 C 0.5508(4) 0.0512(3) 0.78943(17) 0.0565(10) Uani 1 1 d .
H19 H 0.6298 0.0482 0.7965 0.068 Uiso 1 1 calc R
C20 C 0.4832(4) 0.0976(3) 0.82618(18) 0.0665(12) Uani 1 1 d .
H20 H 0.5161 0.1262 0.8583 0.080 Uiso 1 1 calc R
C21 C 0.3665(4) 0.1012(3) 0.81485(16) 0.0617(11) Uani 1 1 d .
H21 H 0.3194 0.1317 0.8395 0.074 Uiso 1 1 calc R
C22 C 0.3200(4) 0.0594(3) 0.76683(16) 0.0499(9) Uani 1 1 d .
H22 H 0.2411 0.0622 0.7592 0.060 Uiso 1 1 calc R
C23 C 0.8483(4) -0.1533(3) 0.6721(2) 0.0647(12) Uani 1 1 d .
C24 C 0.5027(4) -0.1772(3) 0.56293(16) 0.0546(10) Uani 1 1 d .
C25 C 0.1223(3) 0.1134(2) 0.65428(14) 0.0400(8) Uani 1 1 d .
C26 C 0.0050(3) 0.1287(3) 0.66368(16) 0.0490(9) Uani 1 1 d .
H26 H -0.0384 0.0778 0.6767 0.059 Uiso 1 1 calc R
C27 C -0.0453(4) 0.2162(3) 0.65401(19) 0.0630(11) Uani 1 1 d .
H27 H -0.1221 0.2245 0.6614 0.076 Uiso 1 1 calc R
C28 C 0.0153(4) 0.2937(3) 0.6334(2) 0.0797(15) Uani 1 1 d .
H28 H -0.0213 0.3525 0.6257 0.096 Uiso 1 1 calc R
C29 C 0.1280(4) 0.2827(3) 0.6245(2) 0.0698(13) Uani 1 1 d .
H29 H 0.1688 0.3348 0.6111 0.084 Uiso 1 1 calc R
C30 C 0.1847(3) 0.1936(2) 0.63526(16) 0.0460(9) Uani 1 1 d .
C31 C 0.3041(3) 0.1872(2) 0.62587(15) 0.0424(8) Uani 1 1 d .
C32 C 0.4708(3) 0.2343(2) 0.60259(14) 0.0408(8) Uani 1 1 d .
C33 C 0.5545(3) 0.3010(2) 0.58225(14) 0.0428(8) Uani 1 1 d .
C34 C 0.6614(3) 0.2675(3) 0.56909(17) 0.0553(10) Uani 1 1 d .
H34 H 0.6815 0.2031 0.5756 0.066 Uiso 1 1 calc R
C35 C 0.7380(4) 0.3303(3) 0.54622(18) 0.0633(11) Uani 1 1 d .
H35 H 0.8092 0.3076 0.5366 0.076 Uiso 1 1 calc R
C36 C 0.7095(4) 0.4264(3) 0.53759(16) 0.0588(11) Uani 1 1 d .
C37 C 0.6047(4) 0.4600(3) 0.5515(2) 0.0659(12) Uani 1 1 d .
H37 H 0.5856 0.5248 0.5457 0.079 Uiso 1 1 calc R
C38 C 0.5275(4) 0.3982(3) 0.57388(17) 0.0579(10) Uani 1 1 d .
H38 H 0.4566 0.4215 0.5835 0.070 Uiso 1 1 calc R
C39 C 0.7908(6) 0.4911(5) 0.5103(3) 0.0971(19) Uani 1 1 d .
F1 F 0.1395(3) -0.4986(2) 0.67529(19) 0.1285(16) Uani 1 1 d .
F2 F -0.0017(3) -0.4311(3) 0.70783(15) 0.1229(13) Uani 1 1 d .
F3 F 0.0067(3) -0.4460(2) 0.62221(14) 0.1184(14) Uani 1 1 d .
F4 F 0.3314(2) -0.29450(15) 0.79492(9) 0.0601(6) Uani 1 1 d .
F5 F 0.2922(2) -0.14346(16) 0.79337(9) 0.0707(7) Uani 1 1 d .
F6 F 0.4409(2) -0.19668(18) 0.75433(9) 0.0668(7) Uani 1 1 d .
F7 F 0.4770(2) -0.10965(19) 0.52416(9) 0.0769(7) Uani 1 1 d .
F8 F 0.4051(2) -0.22513(16) 0.57017(9) 0.0628(6) Uani 1 1 d .
F9 F 0.9038(3) -0.1189(3) 0.71636(15) 0.1322(15) Uani 1 1 d .
F10 F 0.9065(2) -0.1195(3) 0.63127(15) 0.1196(13) Uani 1 1 d .
F11 F 0.8621(3) -0.2453(2) 0.6724(2) 0.1533(19) Uani 1 1 d .
F12 F 0.7974(5) 0.5766(3) 0.5314(3) 0.206(3) Uani 1 1 d .
F13 F 0.7591(4) 0.5064(4) 0.4582(2) 0.184(2) Uani 1 1 d .
F14 F 0.8939(3) 0.4607(3) 0.5100(2) 0.166(2) Uani 1 1 d .
F15 F 0.5710(2) -0.2400(2) 0.53914(11) 0.0940(10) Uani 1 1 d .
Ir1 Ir 0.328440(11) -0.027814(9) 0.652474(5) 0.03443(6) Uani 1 1 d .
N1 N 0.4827(2) 0.1434(2) 0.61491(12) 0.0424(7) Uani 1 1 d .
N2 N 0.3746(2) 0.11350(19) 0.63034(11) 0.0387(6) Uani 1 1 d .
N3 N 0.1996(3) -0.3115(2) 0.70908(12) 0.0440(7) Uani 1 1 d .
N4 N 0.2590(3) -0.0531(2) 0.57391(12) 0.0409(7) Uani 1 1 d .
N5 N 0.6662(3) -0.1571(2) 0.62281(13) 0.0463(7) Uani 1 1 d .
N6 N 0.3862(3) 0.01448(19) 0.73059(12) 0.0401(7) Uani 1 1 d .
O1 O 0.1636(2) 0.02687(16) 0.66457(11) 0.0466(6) Uani 1 1 d .
O2 O 0.3613(2) 0.26643(16) 0.60907(10) 0.0477(6) Uani 1 1 d .

loop_
_atom_site_aniso_label
_atom_site_aniso_U_11
_atom_site_aniso_U_22
_atom_site_aniso_U_33
_atom_site_aniso_U_23
_atom_site_aniso_U_13
_atom_site_aniso_U_12
C1 0.0291(17) 0.0338(16) 0.0401(18) 0.0006(14) 0.0062(15) 0.0038(15)
C2 0.0319(18) 0.0385(17) 0.0425(19) 0.0038(15) 0.0030(15) 0.0062(15)
C3 0.039(2) 0.047(2) 0.047(2) -0.0003(16) -0.0015(17) -0.0007(17)
C4 0.039(2) 0.0425(19) 0.055(2) 0.0041(17) 0.0027(18) -0.0040(17)
C5 0.067(3) 0.053(2) 0.070(3) 0.007(2) -0.009(3) -0.019(2)
C6 0.0303(18) 0.0360(17) 0.0432(19) 0.0030(14) 0.0030(15) 0.0021(15)
C7 0.054(2) 0.043(2) 0.044(2) 0.0093(17) -0.0009(18) -0.0046(19)
C8 0.0343(19) 0.0423(18) 0.0413(19) 0.0017(15) 0.0003(16) 0.0044(16)
C9 0.047(2) 0.064(2) 0.051(2) 0.0020(19) -0.0057(19) 0.004(2)
C10 0.062(3) 0.081(3) 0.045(2) 0.007(2) -0.013(2) 0.015(3)
C11 0.073(3) 0.073(3) 0.047(2) 0.016(2) 0.005(2) 0.015(3)
C12 0.057(3) 0.054(2) 0.045(2) 0.0117(18) 0.010(2) 0.004(2)
C13 0.0364(19) 0.0340(16) 0.0392(18) 0.0066(14) 0.0078(15) 0.0010(16)
C14 0.038(2) 0.0403(18) 0.0441(19) 0.0035(15) 0.0096(16) 0.0035(16)
C15 0.034(2) 0.050(2) 0.055(2) 0.0079(18) 0.0053(18) 0.0026(17)
C16 0.037(2) 0.054(2) 0.054(2) 0.0012(18) -0.0008(18) -0.0040(19)
C17 0.0351(19) 0.0347(17) 0.045(2) 0.0014(14) 0.0061(16) -0.0011(15)
C18 0.040(2) 0.0353(17) 0.048(2) 0.0002(15) 0.0043(17) -0.0032(16)
C19 0.054(3) 0.053(2) 0.062(3) -0.0119(19) 0.000(2) -0.008(2)
C20 0.084(3) 0.057(2) 0.058(3) -0.021(2) 0.001(2) -0.006(3)
C21 0.077(3) 0.058(2) 0.052(2) -0.014(2) 0.015(2) 0.011(2)
C22 0.053(2) 0.046(2) 0.053(2) -0.0011(17) 0.0112(19) 0.0079(19)
C23 0.044(2) 0.075(3) 0.075(3) 0.007(2) 0.004(2) 0.011(2)
C24 0.051(3) 0.066(2) 0.048(2) -0.0097(19) 0.0089(19) 0.017(2)
C25 0.0341(19) 0.0432(19) 0.0429(19) -0.0002(15) 0.0058(16) 0.0015(16)
C26 0.037(2) 0.047(2) 0.064(2) 0.0026(18) 0.0077(18) 0.0020(18)
C27 0.039(2) 0.055(2) 0.095(3) -0.001(2) 0.012(2) 0.010(2)
C28 0.048(3) 0.044(2) 0.148(5) 0.013(3) 0.014(3) 0.012(2)
C29 0.051(3) 0.040(2) 0.120(4) 0.012(2) 0.019(3) 0.008(2)
C30 0.039(2) 0.0367(18) 0.063(2) 0.0039(17) 0.0083(18) 0.0037(17)
C31 0.044(2) 0.0344(17) 0.049(2) 0.0043(15) 0.0088(17) -0.0010(17)
C32 0.037(2) 0.0421(19) 0.0436(19) 0.0002(15) 0.0021(16) -0.0009(17)
C33 0.045(2) 0.0456(19) 0.0376(18) 0.0033(15) 0.0008(16) -0.0061(18)
C34 0.044(2) 0.055(2) 0.068(3) 0.0061(19) 0.009(2) -0.001(2)
C35 0.041(2) 0.077(3) 0.074(3) 0.005(2) 0.016(2) -0.005(2)
C36 0.055(3) 0.066(3) 0.056(2) 0.010(2) 0.007(2) -0.023(2)
C37 0.067(3) 0.049(2) 0.083(3) 0.012(2) 0.011(3) -0.011(2)
C38 0.046(2) 0.050(2) 0.079(3) 0.010(2) 0.014(2) -0.006(2)
C39 0.072(4) 0.103(4) 0.118(5) 0.039(4) 0.013(4) -0.031(4)
F1 0.113(3) 0.0433(14) 0.223(4) 0.011(2) -0.048(3) -0.0107(17)
F2 0.142(3) 0.109(2) 0.123(3) -0.008(2) 0.052(2) -0.070(2)
F3 0.155(3) 0.092(2) 0.102(2) 0.0179(18) -0.048(2) -0.072(2)
F4 0.0686(15) 0.0559(13) 0.0541(13) 0.0233(10) -0.0121(12) -0.0098(12)
F5 0.105(2) 0.0596(14) 0.0467(13) -0.0056(11) -0.0001(13) -0.0022(14)
F6 0.0468(14) 0.0852(16) 0.0666(15) 0.0244(12) -0.0111(12) -0.0188(13)
F7 0.0854(19) 0.1015(19) 0.0437(12) 0.0114(13) 0.0015(13) 0.0051(16)
F8 0.0562(15) 0.0667(14) 0.0649(14) -0.0158(12) -0.0004(12) -0.0033(13)
F9 0.0572(19) 0.215(4) 0.121(3) -0.041(3) -0.0266(19) 0.044(2)
F10 0.0458(16) 0.177(4) 0.139(3) 0.048(3) 0.0280(18) 0.023(2)
F11 0.0456(17) 0.0671(19) 0.345(6) 0.017(3) -0.008(3) 0.0190(16)
F12 0.219(6) 0.114(3) 0.298(7) -0.019(4) 0.131(5) -0.098(4)
F13 0.134(4) 0.276(6) 0.142(4) 0.125(4) 0.005(3) -0.079(4)
F14 0.069(2) 0.194(5) 0.239(5) 0.094(4) 0.039(3) -0.035(3)
F15 0.0647(17) 0.130(2) 0.0864(19) -0.0578(18) -0.0019(15) 0.0340(17)
Ir1 0.03187(8) 0.03360(8) 0.03826(8) 0.00387(5) 0.00582(6) 0.00292(6)
N1 0.0329(16) 0.0465(17) 0.0484(17) 0.0066(14) 0.0068(13) -0.0026(14)
N2 0.0315(15) 0.0387(15) 0.0463(16) 0.0045(13) 0.0070(13) -0.0005(13)
N3 0.0427(18) 0.0400(15) 0.0492(17) 0.0067(13) 0.0021(15) -0.0027(14)
N4 0.0403(17) 0.0444(15) 0.0382(16) 0.0092(13) 0.0039(13) 0.0058(14)
N5 0.0379(17) 0.0480(17) 0.0537(18) 0.0044(14) 0.0091(15) 0.0080(15)
N6 0.0439(18) 0.0334(14) 0.0436(16) -0.0013(12) 0.0091(14) 0.0012(14)
O1 0.0354(14) 0.0417(14) 0.0637(16) 0.0115(12) 0.0124(12) 0.0054(12)
O2 0.0400(14) 0.0385(13) 0.0653(16) 0.0076(11) 0.0092(13) -0.0010(12)

loop_
_atom_type_symbol
_atom_type_description
_atom_type_scat_dispersion_real
_atom_type_scat_dispersion_imag
_atom_type_scat_source
C C 0.0033 0.0016 'International Tables Vol C Tables 4.2.6.8 and 6.1.1.4'
H H 0.0000 0.0000 'International Tables Vol C Tables 4.2.6.8 and 6.1.1.4'
N N 0.0061 0.0033 'International Tables Vol C Tables 4.2.6.8 and 6.1.1.4'
O O 0.0106 0.0060 'International Tables Vol C Tables 4.2.6.8 and 6.1.1.4'
F F 0.0171 0.0103 'International Tables Vol C Tables 4.2.6.8 and 6.1.1.4'
S S 0.1246 0.1234 'International Tables Vol C Tables 4.2.6.8 and 6.1.1.4'
Ir Ir -1.4442 7.9887 'International Tables Vol C Tables 4.2.6.8 and 6.1.1.4'

loop_
_geom_angle_atom_site_label_1
_geom_angle_atom_site_label_2
_geom_angle_atom_site_label_3
_geom_angle
C6 C1 C2 113.0(3)
C6 C1 Ir1 135.7(2)
C2 C1 Ir1 111.2(2)
C3 C2 C1 122.0(3)
C3 C2 C8 120.9(3)
C1 C2 C8 116.9(3)
C4 C3 C2 118.1(3)
C4 C3 H3 120.9
C2 C3 H3 120.9
N3 C4 C3 123.4(3)
N3 C4 C5 114.6(3)
C3 C4 C5 122.0(3)
F3 C5 F2 106.0(4)
F3 C5 F1 106.3(4)
F2 C5 F1 105.8(4)
F3 C5 C4 113.0(4)
F2 C5 C4 113.4(4)
F1 C5 C4 111.7(4)
N3 C6 C1 125.8(3)
N3 C6 C7 111.1(3)
C1 C6 C7 123.1(3)
F5 C7 F4 105.9(3)
F5 C7 F6 106.9(3)
F4 C7 F6 105.7(3)
F5 C7 C6 112.2(3)
F4 C7 C6 112.8(3)
F6 C7 C6 112.8(3)
N4 C8 C9 121.0(3)
N4 C8 C2 113.0(3)
C9 C8 C2 126.0(3)
C8 C9 C10 119.6(4)
C8 C9 H9 120.2
C10 C9 H9 120.2
C11 C10 C9 118.9(4)
C11 C10 H10 120.6
C9 C10 H10 120.6
C12 C11 C10 119.6(4)
C12 C11 H11 120.2
C10 C11 H11 120.2
N4 C12 C11 122.3(4)
N4 C12 H12 118.8
C11 C12 H12 118.8
C14 C13 C17 112.9(3)
C14 C13 Ir1 135.3(3)
C17 C13 Ir1 111.8(2)
N5 C14 C13 125.8(3)
N5 C14 C24 111.2(3)
C13 C14 C24 123.0(3)
N5 C15 C16 122.7(3)
N5 C15 C23 114.1(4)
C16 C15 C23 123.2(4)
C15 C16 C17 118.3(3)
C15 C16 H16 120.8
C17 C16 H16 120.8
C16 C17 C13 122.1(3)
C16 C17 C18 121.0(3)
C13 C17 C18 116.8(3)
N6 C18 C19 120.7(4)
N6 C18 C17 113.2(3)
C19 C18 C17 126.2(4)
C20 C19 C18 119.7(4)
C20 C19 H19 120.2
C18 C19 H19 120.2
C19 C20 C21 119.2(4)
C19 C20 H20 120.4
C21 C20 H20 120.4
C22 C21 C20 119.4(4)
C22 C21 H21 120.3
C20 C21 H21 120.3
N6 C22 C21 121.5(4)
N6 C22 H22 119.2
C21 C22 H22 119.3
F11 C23 F9 107.5(4)
F11 C23 F10 106.6(4)
F9 C23 F10 103.2(4)
F11 C23 C15 113.4(4)
F9 C23 C15 112.8(4)
F10 C23 C15 112.7(4)
F15 C24 F8 105.8(3)
F15 C24 F7 105.7(3)
F8 C24 F7 105.9(3)
F15 C24 C14 113.3(3)
F8 C24 C14 113.3(3)
F7 C24 C14 112.2(3)
O1 C25 C30 125.7(3)
O1 C25 C26 117.2(3)
C30 C25 C26 117.1(3)
C27 C26 C25 121.3(4)
C27 C26 H26 119.4
C25 C26 H26 119.4
C26 C27 C28 121.4(4)
C26 C27 H27 119.3
C28 C27 H27 119.3
C29 C28 C27 119.4(4)
C29 C28 H28 120.3
C27 C28 H28 120.3
C28 C29 C30 121.2(4)
C28 C29 H29 119.4
C30 C29 H29 119.4
C29 C30 C25 119.6(3)
C29 C30 C31 118.5(3)
C25 C30 C31 121.9(3)
N2 C31 O2 109.4(3)
N2 C31 C30 130.6(3)
O2 C31 C30 120.0(3)
N1 C32 O2 112.1(3)
N1 C32 C33 128.9(3)
O2 C32 C33 119.0(3)
C34 C33 C38 119.3(4)
C34 C33 C32 120.0(3)
C38 C33 C32 120.7(3)
C35 C34 C33 119.6(4)
C35 C34 H34 120.2
C33 C34 H34 120.2
C36 C35 C34 120.4(4)
C36 C35 H35 119.8
C34 C35 H35 119.8
C37 C36 C35 120.0(4)
C37 C36 C39 120.6(5)
C35 C36 C39 119.3(5)
C36 C37 C38 120.1(4)
C36 C37 H37 119.9
C38 C37 H37 119.9
C37 C38 C33 120.5(4)
C37 C38 H38 119.7
C33 C38 H38 119.7
F14 C39 F12 105.5(6)
F14 C39 F13 105.4(6)
F12 C39 F13 103.8(6)
F14 C39 C36 115.7(5)
F12 C39 C36 113.8(6)
F13 C39 C36 111.7(5)
C13 Ir1 C1 95.70(13)
C13 Ir1 N4 105.23(12)
C1 Ir1 N4 80.66(12)
C13 Ir1 N6 80.72(13)
C1 Ir1 N6 103.74(12)
N4 Ir1 N6 172.38(11)
C13 Ir1 N2 93.05(12)
C1 Ir1 N2 169.25(11)
N4 Ir1 N2 91.04(11)
N6 Ir1 N2 83.81(11)
C13 Ir1 O1 172.22(12)
C1 Ir1 O1 84.90(11)
N4 Ir1 O1 82.53(11)
N6 Ir1 O1 91.59(11)
N2 Ir1 O1 87.28(10)
C32 N1 N2 105.0(3)
C31 N2 N1 108.8(3)
C31 N2 Ir1 124.9(2)
N1 N2 Ir1 126.1(2)
C4 N3 C6 117.7(3)
C8 N4 C12 118.6(3)
C8 N4 Ir1 114.9(2)
C12 N4 Ir1 125.2(3)
C15 N5 C14 118.3(3)
C18 N6 C22 119.6(3)
C18 N6 Ir1 116.0(2)
C22 N6 Ir1 123.6(3)
C25 O1 Ir1 129.3(2)
C31 O2 C32 104.6(3)

loop_
_geom_bond_atom_site_label_1
_geom_bond_atom_site_label_2
_geom_bond_distance
C1 C6 1.416(4)
C1 C2 1.414(4)
C1 Ir1 2.038(3)
C2 C3 1.391(5)
C2 C8 1.469(4)
C3 C4 1.367(5)
C3 H3 0.9300
C4 N3 1.336(4)
C4 C5 1.498(5)
C5 F3 1.296(5)
C5 F2 1.304(5)
C5 F1 1.307(6)
C6 N3 1.336(4)
C6 C7 1.510(5)
C7 F5 1.335(4)
C7 F4 1.336(4)
C7 F6 1.339(4)
C8 N4 1.349(4)
C8 C9 1.382(5)
C9 C10 1.386(6)
C9 H9 0.9300
C10 C11 1.366(7)
C10 H10 0.9300
C11 C12 1.365(6)
C11 H11 0.9300
C12 N4 1.351(5)
C12 H12 0.9300
C13 C14 1.409(5)
C13 C17 1.422(5)
C13 Ir1 2.034(3)
C14 N5 1.338(4)
C14 C24 1.499(5)
C15 N5 1.334(5)
C15 C16 1.374(5)
C15 C23 1.495(5)
C16 C17 1.387(5)
C16 H16 0.9300
C17 C18 1.468(5)
C18 N6 1.348(5)
C18 C19 1.386(5)
C19 C20 1.375(6)
C19 H19 0.9300
C20 C21 1.376(6)
C20 H20 0.9300
C21 C22 1.375(5)
C21 H21 0.9300
C22 N6 1.347(5)
C22 H22 0.9300
C23 F11 1.279(5)
C23 F9 1.303(5)
C23 F10 1.311(5)
C24 F15 1.329(4)
C24 F8 1.337(5)
C24 F7 1.340(4)
C25 O1 1.305(4)
C25 C30 1.415(5)
C25 C26 1.416(5)
C26 C27 1.356(5)
C26 H26 0.9300
C27 C28 1.388(6)
C27 H27 0.9300
C28 C29 1.353(6)
C28 H28 0.9300
C29 C30 1.413(5)
C29 H29 0.9300
C30 C31 1.428(5)
C31 N2 1.308(4)
C31 O2 1.354(4)
C32 N1 1.294(4)
C32 O2 1.370(4)
C32 C33 1.447(5)
C33 C34 1.384(5)
C33 C38 1.387(5)
C34 C35 1.380(6)
C34 H34 0.9300
C35 C36 1.379(6)
C35 H35 0.9300
C36 C37 1.367(6)
C36 C39 1.482(7)
C37 C38 1.372(6)
C37 H37 0.9300
C38 H38 0.9300
C39 F14 1.275(7)
C39 F12 1.284(8)
C39 F13 1.304(7)
Ir1 N4 2.044(3)
Ir1 N6 2.045(3)
Ir1 N2 2.098(3)
Ir1 O1 2.102(2)
N1 N2 1.397(4)

loop_
_geom_torsion_atom_site_label_1
_geom_torsion_atom_site_label_2
_geom_torsion_atom_site_label_3
_geom_torsion_atom_site_label_4
_geom_torsion
C6 C1 C2 C3 0.2(5)
Ir1 C1 C2 C3 -177.0(3)
C6 C1 C2 C8 -176.1(3)
Ir1 C1 C2 C8 6.7(4)
C1 C2 C3 C4 -0.4(5)
C8 C2 C3 C4 175.7(3)
C2 C3 C4 N3 -0.2(6)
C2 C3 C4 C5 -177.6(4)
N3 C4 C5 F3 -175.7(4)
C3 C4 C5 F3 1.9(7)
N3 C4 C5 F2 63.6(5)
C3 C4 C5 F2 -118.8(5)
N3 C4 C5 F1 -55.9(5)
C3 C4 C5 F1 121.7(5)
C2 C1 C6 N3 0.6(5)
Ir1 C1 C6 N3 176.8(3)
C2 C1 C6 C7 -178.3(3)
Ir1 C1 C6 C7 -2.1(5)
N3 C6 C7 F5 -110.8(3)
C1 C6 C7 F5 68.2(4)
N3 C6 C7 F4 8.7(5)
C1 C6 C7 F4 -172.2(3)
N3 C6 C7 F6 128.4(3)
C1 C6 C7 F6 -52.6(5)
C3 C2 C8 N4 -169.0(3)
C1 C2 C8 N4 7.3(4)
C3 C2 C8 C9 8.8(6)
C1 C2 C8 C9 -174.9(3)
N4 C8 C9 C10 2.1(6)
C2 C8 C9 C10 -175.6(4)
C8 C9 C10 C11 0.4(6)
C9 C10 C11 C12 -1.3(7)
C10 C11 C12 N4 -0.3(7)
C17 C13 C14 N5 -0.3(5)
Ir1 C13 C14 N5 178.4(3)
C17 C13 C14 C24 179.9(3)
Ir1 C13 C14 C24 -1.3(5)
N5 C15 C16 C17 0.3(6)
C23 C15 C16 C17 -178.7(4)
C15 C16 C17 C13 -1.2(5)
C15 C16 C17 C18 175.0(3)
C14 C13 C17 C16 1.2(5)
Ir1 C13 C17 C16 -177.9(3)
C14 C13 C17 C18 -175.2(3)
Ir1 C13 C17 C18 5.8(4)
C16 C17 C18 N6 -172.9(3)
C13 C17 C18 N6 3.5(4)
C16 C17 C18 C19 7.2(6)
C13 C17 C18 C19 -176.4(3)
N6 C18 C19 C20 1.3(6)
C17 C18 C19 C20 -178.8(4)
C18 C19 C20 C21 -0.1(6)
C19 C20 C21 C22 -0.7(7)
C20 C21 C22 N6 0.3(6)
N5 C15 C23 F11 -57.7(6)
C16 C15 C23 F11 121.4(5)
N5 C15 C23 F9 179.9(4)
C16 C15 C23 F9 -1.0(6)
N5 C15 C23 F10 63.5(5)
C16 C15 C23 F10 -117.4(5)
N5 C14 C24 F15 9.7(5)
C13 C14 C24 F15 -170.6(3)
N5 C14 C24 F8 130.2(3)
C13 C14 C24 F8 -50.1(5)
N5 C14 C24 F7 -109.9(4)
C13 C14 C24 F7 69.8(5)
O1 C25 C26 C27 -179.9(4)
C30 C25 C26 C27 0.9(6)
C25 C26 C27 C28 1.5(7)
C26 C27 C28 C29 -2.3(8)
C27 C28 C29 C30 0.7(8)
C28 C29 C30 C25 1.7(7)
C28 C29 C30 C31 -179.0(5)
O1 C25 C30 C29 178.4(4)
C26 C25 C30 C29 -2.5(6)
O1 C25 C30 C31 -0.9(6)
C26 C25 C30 C31 178.3(3)
C29 C30 C31 N2 -177.0(4)
C25 C30 C31 N2 2.3(6)
C29 C30 C31 O2 2.5(6)
C25 C30 C31 O2 -178.2(3)
N1 C32 C33 C34 5.5(6)
O2 C32 C33 C34 -172.3(3)
N1 C32 C33 C38 -176.8(4)
O2 C32 C33 C38 5.5(5)
C38 C33 C34 C35 -2.1(6)
C32 C33 C34 C35 175.7(4)
C33 C34 C35 C36 1.4(6)
C34 C35 C36 C37 -0.3(7)
C34 C35 C36 C39 -176.8(5)
C35 C36 C37 C38 -0.1(7)
C39 C36 C37 C38 176.3(5)
C36 C37 C38 C33 -0.6(7)
C34 C33 C38 C37 1.7(6)
C32 C33 C38 C37 -176.1(4)
C37 C36 C39 F14 165.3(6)
C35 C36 C39 F14 -18.2(9)
C37 C36 C39 F12 42.9(8)
C35 C36 C39 F12 -140.6(6)
C37 C36 C39 F13 -74.2(8)
C35 C36 C39 F13 102.3(7)
C14 C13 Ir1 C1 69.3(3)
C17 C13 Ir1 C1 -111.9(2)
C14 C13 Ir1 N4 -12.5(4)
C17 C13 Ir1 N4 166.3(2)
C14 C13 Ir1 N6 172.4(4)
C17 C13 Ir1 N6 -8.8(2)
C14 C13 Ir1 N2 -104.4(3)
C17 C13 Ir1 N2 74.4(2)
C14 C13 Ir1 O1 163.4(6)
C17 C13 Ir1 O1 -17.8(9)
C6 C1 Ir1 C13 66.8(4)
C2 C1 Ir1 C13 -116.8(2)
C6 C1 Ir1 N4 171.4(4)
C2 C1 Ir1 N4 -12.3(2)
C6 C1 Ir1 N6 -15.0(4)
C2 C1 Ir1 N6 161.3(2)
C6 C1 Ir1 N2 -148.8(5)
C2 C1 Ir1 N2 27.5(8)
C6 C1 Ir1 O1 -105.4(3)
C2 C1 Ir1 O1 71.0(2)
O2 C32 N1 N2 0.1(4)
C33 C32 N1 N2 -177.8(3)
O2 C31 N2 N1 -1.3(4)
C30 C31 N2 N1 178.2(4)
O2 C31 N2 Ir1 -177.9(2)
C30 C31 N2 Ir1 1.6(6)
C32 N1 N2 C31 0.7(4)
C32 N1 N2 Ir1 177.3(2)
C13 Ir1 N2 C31 -176.6(3)
C1 Ir1 N2 C31 38.9(8)
N4 Ir1 N2 C31 78.1(3)
N6 Ir1 N2 C31 -96.3(3)
O1 Ir1 N2 C31 -4.4(3)
C13 Ir1 N2 N1 7.4(3)
C1 Ir1 N2 N1 -137.1(6)
N4 Ir1 N2 N1 -97.9(3)
N6 Ir1 N2 N1 87.7(3)
O1 Ir1 N2 N1 179.6(3)
C3 C4 N3 C6 0.8(6)
C5 C4 N3 C6 178.4(4)
C1 C6 N3 C4 -1.1(5)
C7 C6 N3 C4 177.9(3)
C9 C8 N4 C12 -3.6(5)
C2 C8 N4 C12 174.4(3)
C9 C8 N4 Ir1 164.1(3)
C2 C8 N4 Ir1 -18.0(4)
C11 C12 N4 C8 2.8(6)
C11 C12 N4 Ir1 -163.5(3)
C13 Ir1 N4 C8 110.7(2)
C1 Ir1 N4 C8 17.3(2)
N6 Ir1 N4 C8 -108.5(9)
N2 Ir1 N4 C8 -155.9(2)
O1 Ir1 N4 C8 -68.7(2)
C13 Ir1 N4 C12 -82.6(3)
C1 Ir1 N4 C12 -176.0(3)
N6 Ir1 N4 C12 58.2(10)
N2 Ir1 N4 C12 10.9(3)
O1 Ir1 N4 C12 98.0(3)
C16 C15 N5 C14 0.5(5)
C23 C15 N5 C14 179.6(3)
C13 C14 N5 C15 -0.5(5)
C24 C14 N5 C15 179.3(3)
C19 C18 N6 C22 -1.8(5)
C17 C18 N6 C22 178.3(3)
C19 C18 N6 Ir1 168.6(3)
C17 C18 N6 Ir1 -11.3(4)
C21 C22 N6 C18 1.0(5)
C21 C22 N6 Ir1 -168.7(3)
C13 Ir1 N6 C18 11.5(2)
C1 Ir1 N6 C18 105.2(3)
N4 Ir1 N6 C18 -130.3(8)
N2 Ir1 N6 C18 -82.6(2)
O1 Ir1 N6 C18 -169.7(2)
C13 Ir1 N6 C22 -178.5(3)
C1 Ir1 N6 C22 -84.9(3)
N4 Ir1 N6 C22 39.7(10)
N2 Ir1 N6 C22 87.4(3)
O1 Ir1 N6 C22 0.3(3)
C30 C25 O1 Ir1 -4.4(5)
C26 C25 O1 Ir1 176.5(2)
C13 Ir1 O1 C25 98.5(8)
C1 Ir1 O1 C25 -166.7(3)
N4 Ir1 O1 C25 -85.5(3)
N6 Ir1 O1 C25 89.6(3)
N2 Ir1 O1 C25 5.9(3)
N2 C31 O2 C32 1.3(4)
C30 C31 O2 C32 -178.2(3)
N1 C32 O2 C31 -0.9(4)
C33 C32 O2 C31 177.3(3)
